data_2217344
loop_
_publ_author_name
'Sadr, Moayad Hossaini'
'Niaz, Shiva Alipouri'
'Gorbani, Saina'
'Gao, Shan'
'Ng, Seik Weng'

_publ_section_title (Triphenylphosphine-\k<i>P</i>)[tris(indazol-1-yl)borato-\k^3^<i>N</i>,<i>N</i>',<i>N</i>'']silver(I)
_journal_coeditor_code TK2225
_journal_issue 1
_journal_name_full 'Acta Crystallographica Section E'
_journal_page_first m158
_journal_page_last m158
_journal_paper_doi 10.1107/S1600536807064239
_journal_volume 64
_journal_year 2008
_chemical_formula_iupac '[Ag (C21 H17 B1 N6) (C18 H15 P)]'
_chemical_formula_moiety 'C39 H32 Ag B N6 P'
_chemical_formula_sum 'C39 H32 Ag B N6 P'
_chemical_formula_weight 734.36
_chemical_name_systematic
;
(Triphenylphosphine-\kP)[tris(indazol-1-yl)borato-
\k^3^<i>N</i>,<i>N</i>',<i>N</i>'']silver(I)
;
_space_group_IT_number 2
_symmetry_cell_setting triclinic
_symmetry_space_group_name_Hall '-P 1'
_symmetry_space_group_name_H-M 'P -1'
_atom_sites_solution_hydrogens geom
_atom_sites_solution_primary direct
_atom_sites_solution_secondary difmap
_audit_creation_method SHELXL-97
_cell_angle_alpha 87.0030(10)
_cell_angle_beta 77.966(2)
_cell_angle_gamma 79.9030(10)
_cell_formula_units_Z 2
_cell_length_a 10.2950(6)
_cell_length_b 12.6644(6)
_cell_length_c 13.9555(7)
_cell_measurement_reflns_used 10642
_cell_measurement_temperature 295(2)
_cell_measurement_theta_max 27.5
_cell_measurement_theta_min 3.0
_cell_volume 1751.74(16)
_computing_cell_refinement 'RAPID-AUTO (Rigaku Corporation, 1998)'
_computing_data_collection 'RAPID-AUTO (Rigaku Corporation, 1998)'
_computing_data_reduction 'CrystalStructure (Rigaku/MSC, 2002)'
_computing_molecular_graphics 'X-SEED (Barbour, 2001)'
_computing_publication_material 'publCIF (Westrip, 2007)'
_computing_structure_refinement 'SHELXL97 (Sheldrick, 1997)'
_computing_structure_solution 'SHELXS97 (Sheldrick, 1997)'
_diffrn_ambient_temperature 295(2)
_diffrn_measured_fraction_theta_full 0.987
_diffrn_measured_fraction_theta_max 0.987
_diffrn_measurement_device_type 'Rigaku R-AXIS RAPID IP diffractometer'
_diffrn_measurement_method '\w scans'
_diffrn_radiation_monochromator graphite
_diffrn_radiation_source 'fine-focus sealed tube'
_diffrn_radiation_type MoK\a
_diffrn_radiation_wavelength 0.71073
_diffrn_reflns_av_R_equivalents 0.038
_diffrn_reflns_av_sigmaI/netI 0.056
_diffrn_reflns_limit_h_max 13
_diffrn_reflns_limit_h_min -13
_diffrn_reflns_limit_k_max 14
_diffrn_reflns_limit_k_min -16
_diffrn_reflns_limit_l_max 17
_diffrn_reflns_limit_l_min -18
_diffrn_reflns_number 17380
_diffrn_reflns_theta_full 27.5
_diffrn_reflns_theta_max 27.5
_diffrn_reflns_theta_min 3.0
_diffrn_standards_decay_% 0
_diffrn_standards_interval_count 0
_diffrn_standards_interval_time 0
_diffrn_standards_number 0
_exptl_absorpt_coefficient_mu 0.658
_exptl_absorpt_correction_T_max 0.908
_exptl_absorpt_correction_T_min 0.551
_exptl_absorpt_correction_type multi-scan
_exptl_absorpt_process_details '(ABSCOR; Higashi, 1995)'
_exptl_crystal_colour Colorless
_exptl_crystal_density_diffrn 1.392
_exptl_crystal_density_method 'not measured'
_exptl_crystal_description Block
_exptl_crystal_F_000 750
_exptl_crystal_size_max 0.31
_exptl_crystal_size_mid 0.28
_exptl_crystal_size_min 0.15
_refine_diff_density_max 0.87
_refine_diff_density_min -0.95
_refine_ls_extinction_method none
_refine_ls_goodness_of_fit_ref 1.08
_refine_ls_hydrogen_treatment constr
_refine_ls_matrix_type full
_refine_ls_number_parameters 433
_refine_ls_number_reflns 7925
_refine_ls_number_restraints 0
_refine_ls_restrained_S_all 1.08
_refine_ls_R_factor_all 0.112
_refine_ls_R_factor_gt 0.044
_refine_ls_shift/su_max 0.001
_refine_ls_shift/su_mean <0.001
_refine_ls_structure_factor_coef Fsqd
_refine_ls_weighting_details 'calc w=1/[\s^2^(Fo^2^)+(0.0652P)^2^+1.2113P] where P=(Fo^2^+2Fc^2^)/3'
_refine_ls_weighting_scheme calc
_refine_ls_wR_factor_gt 0.103
_refine_ls_wR_factor_ref 0.159
_reflns_number_gt 4255
_reflns_number_total 7925
_reflns_threshold_expression I>2\s(I)
_cod_data_source_file tk2225.cif
_cod_data_source_block I
_cod_depositor_comments
;
 Removing the "\" symbol from the _chemical_name_systematic
 data item value.

 Antanas Vaitkus,
 2017-03-29

The following automatic conversions were performed:
'_symmetry_cell_setting' value 'Triclinic' changed to 'triclinic'
according to '/home/saulius/struct/CIF-dictionaries/cif_core.dic'
dictionary named 'cif_core.dic' version 2.4.1 from 2010-06-29.

Automatic conversion script
Id: cif_fix_enum 1527 2010-12-29 10:47:43Z saulius 

The following automatic conversions were performed:

'_symmetry_cell_setting' value 'Triclinic' changed to 'triclinic'
according to /home/saulius/struct/CIF-dictionaries/cif_core.dic
dictionary named 'cif_core.dic' version 2.4.1 from 2010-06-29.

Automatic conversion script
Id: cif_fix_values 1715 2011-07-08 13:25:40Z adriana 
;
_cod_original_cell_volume 1751.7(2)
_cod_database_code 2217344
_cod_database_fobs_code 2217344

loop_
_symmetry_equiv_pos_as_xyz
'x, y, z'
'-x, -y, -z'

loop_
_atom_site_type_symbol
_atom_site_label
_atom_site_fract_x
_atom_site_fract_y
_atom_site_fract_z
_atom_site_U_iso_or_equiv
_atom_site_adp_type
_atom_site_calc_flag
_atom_site_refinement_flags
_atom_site_occupancy
Ag Ag1 0.46371(4) 0.69276(3) 0.81804(3) 0.06680(17) Uani d . 1
P P1 0.28241(12) 0.80700(9) 0.90871(9) 0.0525(3) Uani d . 1
N N1 0.5981(4) 0.7791(3) 0.6910(3) 0.0682(11) Uani d . 1
N N2 0.7025(4) 0.7136(3) 0.6353(3) 0.0587(9) Uani d . 1
N N3 0.4898(4) 0.5627(3) 0.7017(3) 0.0660(11) Uani d . 1
N N4 0.6162(4) 0.5350(3) 0.6461(3) 0.0610(10) Uani d . 1
N N5 0.6709(4) 0.5973(3) 0.8415(3) 0.0637(10) Uani d . 1
N N6 0.7627(4) 0.5686(3) 0.7583(3) 0.0590(9) Uani d . 1
C C1 0.6028(6) 0.8787(4) 0.6578(4) 0.0772(15) Uani d . 1
H H1 0.5422 0.9386 0.6837 0.093 Uiso calc R 1
C C2 0.7101(6) 0.8818(4) 0.5794(4) 0.0704(14) Uani d . 1
C C3 0.7642(8) 0.9632(6) 0.5185(5) 0.105(2) Uani d . 1
H H3 0.7241 1.0349 0.5260 0.126 Uiso calc R 1
C C4 0.8754(10) 0.9333(8) 0.4497(6) 0.132(3) Uani d . 1
H H4 0.9140 0.9858 0.4102 0.158 Uiso calc R 1
C C5 0.9350(8) 0.8255(8) 0.4357(6) 0.125(3) Uani d . 1
H H5 1.0101 0.8080 0.3856 0.150 Uiso calc R 1
C C6 0.8851(6) 0.7453(6) 0.4941(4) 0.0890(17) Uani d . 1
H H6 0.9253 0.6739 0.4849 0.107 Uiso calc R 1
C C7 0.7729(5) 0.7747(4) 0.5670(4) 0.0638(12) Uani d . 1
C C8 0.4152(6) 0.4946(4) 0.6823(4) 0.0736(14) Uani d . 1
H H8 0.3245 0.4971 0.7101 0.088 Uiso calc R 1
C C9 0.4908(6) 0.4181(4) 0.6143(4) 0.0672(13) Uani d . 1
C C10 0.4641(8) 0.3292(5) 0.5697(5) 0.0900(19) Uani d . 1
H H10 0.3785 0.3108 0.5828 0.108 Uiso calc R 1
C C11 0.5667(10) 0.2717(5) 0.5075(5) 0.104(2) Uani d . 1
H H11 0.5511 0.2126 0.4774 0.125 Uiso calc R 1
C C12 0.6947(9) 0.2981(5) 0.4871(4) 0.100(2) Uani d . 1
H H12 0.7627 0.2556 0.4442 0.120 Uiso calc R 1
C C13 0.7254(7) 0.3861(4) 0.5285(4) 0.0816(17) Uani d . 1
H H13 0.7589 0.4337 0.4760 0.098 Uiso calc R 1
H H13B 0.7977 0.3609 0.5632 0.098 Uiso calc R 1
C C14 0.6182(6) 0.4457(4) 0.5935(3) 0.0615(12) Uani d . 1
C C15 0.7202(6) 0.5533(4) 0.9166(4) 0.0696(13) Uani d . 1
H H15 0.6759 0.5614 0.9817 0.083 Uiso calc R 1
C C16 0.8488(5) 0.4923(4) 0.8855(4) 0.0686(13) Uani d . 1
C C17 0.9442(6) 0.4265(4) 0.9313(5) 0.0844(17) Uani d . 1
H H17 0.9291 0.4168 0.9990 0.101 Uiso calc R 1
C C18 1.0592(7) 0.3777(5) 0.8726(7) 0.101(2) Uani d . 1
H H18 1.1232 0.3333 0.9011 0.121 Uiso calc R 1
C C19 1.0845(6) 0.3920(5) 0.7716(6) 0.096(2) Uani d . 1
H H19 1.1655 0.3584 0.7344 0.115 Uiso calc R 1
C C20 0.9923(5) 0.4547(4) 0.7253(5) 0.0768(15) Uani d . 1
H H20 1.0093 0.4637 0.6575 0.092 Uiso calc R 1
C C21 0.8725(5) 0.5043(3) 0.7836(4) 0.0619(12) Uani d . 1
C C22 0.1187(5) 0.7991(3) 0.8834(3) 0.0576(11) Uani d . 1
C C23 0.1166(6) 0.7634(5) 0.7923(4) 0.0804(15) Uani d . 1
H H23 0.1973 0.7414 0.7486 0.096 Uiso calc R 1
C C24 -0.0051(7) 0.7600(6) 0.7647(5) 0.099(2) Uani d . 1
H H24 -0.0047 0.7364 0.7027 0.119 Uiso calc R 1
C C25 -0.1241(7) 0.7907(5) 0.8274(5) 0.0873(17) Uani d . 1
H H25 -0.2053 0.7902 0.8083 0.105 Uiso calc R 1
C C26 -0.1224(5) 0.8227(5) 0.9196(5) 0.0811(16) Uani d . 1
H H26 -0.2033 0.8413 0.9640 0.097 Uiso calc R 1
C C27 -0.0024(5) 0.8276(4) 0.9475(4) 0.0654(12) Uani d . 1
H H27 -0.0034 0.8504 1.0100 0.079 Uiso calc R 1
C C28 0.3049(4) 0.9449(3) 0.8736(3) 0.0495(10) Uani d . 1
C C29 0.2260(6) 1.0098(4) 0.8192(4) 0.0774(15) Uani d . 1
H H29 0.1512 0.9871 0.8048 0.093 Uiso calc R 1
C C30 0.2568(7) 1.1094(4) 0.7852(5) 0.094(2) Uani d . 1
H H30 0.2043 1.1516 0.7461 0.113 Uiso calc R 1
C C31 0.3624(7) 1.1457(4) 0.8083(5) 0.0825(16) Uani d . 1
H H31 0.3813 1.2130 0.7865 0.099 Uiso calc R 1
C C32 0.4409(6) 1.0826(4) 0.8639(4) 0.0731(14) Uani d . 1
H H32 0.5135 1.1071 0.8801 0.088 Uiso calc R 1
C C33 0.4127(5) 0.9823(4) 0.8963(4) 0.0626(12) Uani d . 1
H H33 0.4670 0.9396 0.9338 0.075 Uiso calc R 1
C C34 0.2676(5) 0.8030(4) 1.0407(3) 0.0563(11) Uani d . 1
C C35 0.3329(5) 0.7129(4) 1.0828(4) 0.0667(13) Uani d . 1
H H35 0.3793 0.6558 1.0435 0.080 Uiso calc R 1
C C36 0.3300(7) 0.7069(5) 1.1818(5) 0.0879(18) Uani d . 1
H H36 0.3739 0.6458 1.2090 0.105 Uiso calc R 1
C C37 0.2629(7) 0.7904(6) 1.2403(4) 0.093(2) Uani d . 1
H H37 0.2615 0.7861 1.3072 0.111 Uiso calc R 1
C C38 0.1973(6) 0.8808(6) 1.2007(4) 0.0872(17) Uani d . 1
H H38 0.1517 0.9376 1.2408 0.105 Uiso calc R 1
C C39 0.1992(5) 0.8872(4) 1.1014(4) 0.0692(13) Uani d . 1
H H39 0.1545 0.9484 1.0749 0.083 Uiso calc R 1
B B1 0.7306(5) 0.5929(4) 0.6564(4) 0.0608(14) Uani d . 1
H H1B 0.8105 0.5624 0.6084 0.073 Uiso calc R 1

loop_
_atom_site_aniso_label
_atom_site_aniso_U_11
_atom_site_aniso_U_22
_atom_site_aniso_U_33
_atom_site_aniso_U_12
_atom_site_aniso_U_13
_atom_site_aniso_U_23
Ag1 0.0566(2) 0.0586(2) 0.0756(3) -0.00108(16) 0.00227(18) -0.00611(17)
P1 0.0478(7) 0.0523(6) 0.0537(7) -0.0065(5) -0.0036(5) -0.0012(5)
N1 0.068(3) 0.059(2) 0.066(3) -0.0076(19) 0.008(2) -0.0010(19)
N2 0.054(2) 0.064(2) 0.055(2) -0.0135(18) -0.0013(18) -0.0005(18)
N3 0.060(3) 0.060(2) 0.079(3) -0.0117(19) -0.013(2) -0.010(2)
N4 0.061(3) 0.059(2) 0.062(2) -0.0072(18) -0.013(2) -0.0086(19)
N5 0.056(2) 0.066(2) 0.064(2) 0.0058(18) -0.014(2) -0.0028(19)
N6 0.045(2) 0.065(2) 0.064(2) -0.0014(17) -0.0100(19) -0.0067(18)
C1 0.089(4) 0.055(3) 0.079(4) -0.007(3) -0.001(3) -0.001(3)
C2 0.075(4) 0.076(3) 0.059(3) -0.024(3) -0.003(3) 0.004(2)
C3 0.130(6) 0.096(5) 0.083(4) -0.035(4) 0.003(4) 0.012(4)
C4 0.143(8) 0.134(7) 0.112(6) -0.054(6) 0.008(6) 0.034(5)
C5 0.104(6) 0.160(8) 0.093(5) -0.036(5) 0.029(4) 0.018(5)
C6 0.075(4) 0.107(4) 0.075(4) -0.016(3) 0.007(3) -0.003(3)
C7 0.057(3) 0.078(3) 0.058(3) -0.016(2) -0.009(2) -0.006(2)
C8 0.065(3) 0.069(3) 0.091(4) -0.014(3) -0.025(3) 0.003(3)
C9 0.083(4) 0.063(3) 0.066(3) -0.017(3) -0.037(3) 0.004(2)
C10 0.125(6) 0.076(4) 0.085(4) -0.027(4) -0.052(4) 0.002(3)
C11 0.165(8) 0.081(4) 0.085(5) -0.029(5) -0.058(5) -0.008(4)
C12 0.153(7) 0.083(4) 0.060(4) 0.002(4) -0.027(4) -0.021(3)
C13 0.117(5) 0.078(3) 0.046(3) 0.001(3) -0.023(3) -0.001(3)
C14 0.080(4) 0.057(3) 0.050(3) -0.004(2) -0.026(3) 0.000(2)
C15 0.073(4) 0.064(3) 0.072(3) -0.009(3) -0.019(3) -0.004(2)
C16 0.069(3) 0.051(3) 0.092(4) -0.014(2) -0.027(3) 0.003(3)
C17 0.087(4) 0.066(3) 0.109(5) -0.015(3) -0.041(4) 0.013(3)
C18 0.074(4) 0.077(4) 0.153(7) -0.003(3) -0.039(5) 0.017(4)
C19 0.061(4) 0.070(4) 0.147(7) 0.003(3) -0.011(4) 0.004(4)
C20 0.058(3) 0.067(3) 0.102(4) -0.004(2) -0.011(3) -0.005(3)
C21 0.051(3) 0.049(2) 0.088(4) -0.011(2) -0.016(3) -0.004(2)
C22 0.070(3) 0.051(2) 0.052(3) -0.016(2) -0.008(2) 0.000(2)
C23 0.073(4) 0.103(4) 0.069(4) -0.024(3) -0.011(3) -0.018(3)
C24 0.100(5) 0.127(5) 0.085(4) -0.036(4) -0.035(4) -0.024(4)
C25 0.084(4) 0.085(4) 0.107(5) -0.028(3) -0.038(4) -0.005(4)
C26 0.045(3) 0.088(4) 0.110(5) -0.019(3) -0.006(3) -0.006(3)
C27 0.055(3) 0.074(3) 0.067(3) -0.012(2) -0.008(2) -0.010(2)
C28 0.044(2) 0.057(2) 0.046(2) -0.0053(18) -0.0074(19) -0.0032(18)
C29 0.079(4) 0.065(3) 0.098(4) -0.014(3) -0.041(3) 0.009(3)
C30 0.104(5) 0.062(3) 0.132(6) -0.022(3) -0.060(4) 0.026(3)
C31 0.098(4) 0.058(3) 0.095(4) -0.022(3) -0.025(4) 0.019(3)
C32 0.074(4) 0.074(3) 0.075(3) -0.032(3) -0.008(3) 0.002(3)
C33 0.057(3) 0.073(3) 0.059(3) -0.018(2) -0.012(2) 0.005(2)
C34 0.051(3) 0.062(3) 0.056(3) -0.014(2) -0.008(2) 0.004(2)
C35 0.070(3) 0.060(3) 0.075(3) -0.019(2) -0.021(3) 0.014(2)
C36 0.099(5) 0.096(4) 0.081(4) -0.040(4) -0.036(4) 0.032(4)
C37 0.096(5) 0.136(6) 0.057(3) -0.055(4) -0.019(3) 0.022(4)
C38 0.077(4) 0.125(5) 0.057(3) -0.023(4) 0.000(3) -0.006(3)
C39 0.064(3) 0.081(3) 0.060(3) -0.011(3) -0.009(3) 0.003(3)
B1 0.041(3) 0.071(3) 0.068(4) -0.003(2) -0.006(3) -0.014(3)

loop_
_atom_type_symbol
_atom_type_description
_atom_type_scat_dispersion_real
_atom_type_scat_dispersion_imag
_atom_type_scat_source
C C 0.0033 0.0016 'International Tables Vol C Tables 4.2.6.8 and 6.1.1.4'
H H 0.0000 0.0000 'International Tables Vol C Tables 4.2.6.8 and 6.1.1.4'
B B 0.0013 0.0007 'International Tables Vol C Tables 4.2.6.8 and 6.1.1.4'
N N 0.0061 0.0033 'International Tables Vol C Tables 4.2.6.8 and 6.1.1.4'
P P 0.1023 0.0942 'International Tables Vol C Tables 4.2.6.8 and 6.1.1.4'
Ag Ag -0.8971 1.1015 'International Tables Vol C Tables 4.2.6.8 and 6.1.1.4'

loop_
_geom_angle_atom_site_label_1
_geom_angle_atom_site_label_2
_geom_angle_atom_site_label_3
_geom_angle
N1 Ag1 N3 83.8(2)
N1 Ag1 N5 83.7(2)
N1 Ag1 P1 114.30(10)
N3 Ag1 N5 82.30(10)
N3 Ag1 P1 135.60(10)
N5 Ag1 P1 137.20(10)
C22 P1 C34 108.0(2)
C22 P1 C28 103.7(2)
C34 P1 C28 104.0(2)
C22 P1 Ag1 115.48(15)
C34 P1 Ag1 116.65(15)
C28 P1 Ag1 107.61(14)
C1 N1 N2 107.6(4)
C1 N1 Ag1 137.0(3)
N2 N1 Ag1 115.3(3)
N1 N2 C7 108.7(4)
N1 N2 B1 121.5(4)
C7 N2 B1 129.7(4)
C8 N3 N4 107.6(4)
C8 N3 Ag1 135.3(4)
N4 N3 Ag1 116.4(3)
N3 N4 C14 108.3(4)
N3 N4 B1 121.1(4)
C14 N4 B1 130.3(4)
C15 N5 N6 108.3(4)
C15 N5 Ag1 136.0(4)
N6 N5 Ag1 115.3(3)
N5 N6 C21 108.4(4)
N5 N6 B1 122.2(4)
C21 N6 B1 128.7(4)
N1 C1 C2 111.2(5)
N1 C1 H1 124.4
C2 C1 H1 124.4
C1 C2 C7 104.3(4)
C1 C2 C3 135.7(6)
C7 C2 C3 120.0(6)
C4 C3 C2 117.7(7)
C4 C3 H3 121.2
C2 C3 H3 121.2
C3 C4 C5 121.9(7)
C3 C4 H4 119.0
C5 C4 H4 119.0
C6 C5 C4 121.5(7)
C6 C5 H5 119.3
C4 C5 H5 119.3
C5 C6 C7 117.5(6)
C5 C6 H6 121.3
C7 C6 H6 121.3
N2 C7 C6 130.4(5)
N2 C7 C2 108.2(4)
C6 C7 C2 121.4(5)
N3 C8 C9 111.3(5)
N3 C8 H8 124.4
C9 C8 H8 124.4
C14 C9 C8 104.1(4)
C14 C9 C10 120.7(6)
C8 C9 C10 135.2(6)
C11 C10 C9 117.8(7)
C11 C10 H10 121.1
C9 C10 H10 121.1
C10 C11 C12 121.8(6)
C10 C11 H11 119.1
C12 C11 H11 119.1
C11 C12 C13 122.4(6)
C11 C12 H12 118.8
C13 C12 H12 118.8
C12 C13 C14 115.6(6)
C12 C13 H13 108.4
C14 C13 H13 108.4
C12 C13 H13B 108.4
C14 C13 H13B 108.4
H13 C13 H13B 107.4
N4 C14 C9 108.8(4)
N4 C14 C13 129.6(5)
C9 C14 C13 121.7(5)
N5 C15 C16 111.0(5)
N5 C15 H15 124.5
C16 C15 H15 124.5
C21 C16 C15 103.7(4)
C21 C16 C17 120.4(5)
C15 C16 C17 135.8(6)
C18 C17 C16 117.3(6)
C18 C17 H17 121.3
C16 C17 H17 121.3
C17 C18 C19 122.3(6)
C17 C18 H18 118.9
C19 C18 H18 118.9
C20 C19 C18 121.4(6)
C20 C19 H19 119.3
C18 C19 H19 119.3
C19 C20 C21 117.5(6)
C19 C20 H20 121.2
C21 C20 H20 121.2
N6 C21 C20 130.5(5)
N6 C21 C16 108.5(4)
C20 C21 C16 121.0(5)
C27 C22 C23 118.2(5)
C27 C22 P1 124.9(4)
C23 C22 P1 116.9(4)
C22 C23 C24 120.7(6)
C22 C23 H23 119.6
C24 C23 H23 119.6
C25 C24 C23 120.8(6)
C25 C24 H24 119.6
C23 C24 H24 119.6
C24 C25 C26 118.7(6)
C24 C25 H25 120.7
C26 C25 H25 120.7
C27 C26 C25 121.2(6)
C27 C26 H26 119.4
C25 C26 H26 119.4
C22 C27 C26 120.4(5)
C22 C27 H27 119.8
C26 C27 H27 119.8
C29 C28 C33 118.3(4)
C29 C28 P1 122.9(4)
C33 C28 P1 118.6(3)
C28 C29 C30 120.5(5)
C28 C29 H29 119.7
C30 C29 H29 119.7
C31 C30 C29 120.7(5)
C31 C30 H30 119.7
C29 C30 H30 119.7
C30 C31 C32 119.5(5)
C30 C31 H31 120.2
C32 C31 H31 120.2
C31 C32 C33 120.1(5)
C31 C32 H32 119.9
C33 C32 H32 119.9
C28 C33 C32 120.8(5)
C28 C33 H33 119.6
C32 C33 H33 119.6
C39 C34 C35 118.1(5)
C39 C34 P1 123.5(4)
C35 C34 P1 118.3(4)
C36 C35 C34 121.0(5)
C36 C35 H35 119.5
C34 C35 H35 119.5
C37 C36 C35 120.1(6)
C37 C36 H36 119.9
C35 C36 H36 119.9
C36 C37 C38 120.3(6)
C36 C37 H37 119.9
C38 C37 H37 119.9
C39 C38 C37 119.9(6)
C39 C38 H38 120.0
C37 C38 H38 120.0
C38 C39 C34 120.5(5)
C38 C39 H39 119.7
C34 C39 H39 119.7
N4 B1 N2 113.6(4)
N4 B1 N6 108.9(4)
N2 B1 N6 111.7(4)
N4 B1 H1B 107.4
N2 B1 H1B 107.4
N6 B1 H1B 107.4

loop_
_geom_bond_atom_site_label_1
_geom_bond_atom_site_label_2
_geom_bond_distance
Ag1 N1 2.358(4)
Ag1 N3 2.316(4)
Ag1 N5 2.337(4)
Ag1 P1 2.3320(10)
P1 C22 1.814(5)
P1 C34 1.814(5)
P1 C28 1.830(4)
N1 C1 1.326(6)
N1 N2 1.361(5)
N2 C7 1.365(6)
N2 B1 1.529(7)
N3 C8 1.322(6)
N3 N4 1.366(5)
N4 C14 1.375(6)
N4 B1 1.526(7)
N5 C15 1.316(6)
N5 N6 1.356(5)
N6 C21 1.370(6)
N6 B1 1.531(7)
C1 C2 1.388(7)
C1 H1 0.9300
C2 C7 1.400(7)
C2 C3 1.416(8)
C3 C4 1.343(11)
C3 H3 0.9300
C4 C5 1.401(11)
C4 H4 0.9300
C5 C6 1.372(9)
C5 H5 0.9300
C6 C7 1.382(7)
C6 H6 0.9300
C8 C9 1.403(7)
C8 H8 0.9300
C9 C14 1.386(7)
C9 C10 1.408(7)
C10 C11 1.347(10)
C10 H10 0.9300
C11 C12 1.385(10)
C11 H11 0.9300
C12 C13 1.394(8)
C12 H12 0.9300
C13 C14 1.404(7)
C13 H13 0.9700
C13 H13B 0.9700
C15 C16 1.405(7)
C15 H15 0.9300
C16 C21 1.397(7)
C16 C17 1.410(7)
C17 C18 1.359(9)
C17 H17 0.9300
C18 C19 1.387(10)
C18 H18 0.9300
C19 C20 1.373(8)
C19 H19 0.9300
C20 C21 1.394(7)
C20 H20 0.9300
C22 C27 1.377(7)
C22 C23 1.377(7)
C23 C24 1.393(8)
C23 H23 0.9300
C24 C25 1.356(9)
C24 H24 0.9300
C25 C26 1.373(8)
C25 H25 0.9300
C26 C27 1.383(7)
C26 H26 0.9300
C27 H27 0.9300
C28 C29 1.368(6)
C28 C33 1.379(6)
C29 C30 1.390(7)
C29 H29 0.9300
C30 C31 1.354(8)
C30 H30 0.9300
C31 C32 1.365(8)
C31 H31 0.9300
C32 C33 1.385(7)
C32 H32 0.9300
C33 H33 0.9300
C34 C39 1.391(7)
C34 C35 1.387(6)
C35 C36 1.374(8)
C35 H35 0.9300
C36 C37 1.364(9)
C36 H36 0.9300
C37 C38 1.376(9)
C37 H37 0.9300
C38 C39 1.380(7)
C38 H38 0.9300
C39 H39 0.9300
B1 H1B 0.9800

loop_
_geom_torsion_atom_site_label_1
_geom_torsion_atom_site_label_2
_geom_torsion_atom_site_label_3
_geom_torsion_atom_site_label_4
_geom_torsion
N3 Ag1 P1 C22 -2.1(2)
N5 Ag1 P1 C22 -147.2(2)
N1 Ag1 P1 C22 104.8(2)
N3 Ag1 P1 C34 126.3(2)
N5 Ag1 P1 C34 -18.7(2)
N1 Ag1 P1 C34 -126.8(2)
N3 Ag1 P1 C28 -117.4(2)
N5 Ag1 P1 C28 97.6(2)
N1 Ag1 P1 C28 -10.5(2)
N3 Ag1 N1 C1 141.2(6)
P1 Ag1 N1 C1 3.5(6)
N5 Ag1 N1 C1 -136.0(6)
N3 Ag1 N1 N2 -40.6(3)
P1 Ag1 N1 N2 -178.3(3)
N5 Ag1 N1 N2 42.2(3)
C1 N1 N2 C7 0.4(6)
Ag1 N1 N2 C7 -178.4(3)
C1 N1 N2 B1 177.5(5)
Ag1 N1 N2 B1 -1.2(5)
P1 Ag1 N3 C8 -29.4(6)
N5 Ag1 N3 C8 127.4(5)
N1 Ag1 N3 C8 -148.1(5)
P1 Ag1 N3 N4 161.9(2)
N5 Ag1 N3 N4 -41.2(3)
N1 Ag1 N3 N4 43.3(3)
C8 N3 N4 C14 -1.6(5)
Ag1 N3 N4 C14 170.0(3)
C8 N3 N4 B1 -175.6(4)
Ag1 N3 N4 B1 -3.9(5)
N3 Ag1 N5 C15 -127.3(5)
P1 Ag1 N5 C15 28.9(6)
N1 Ag1 N5 C15 148.2(5)
N3 Ag1 N5 N6 44.4(3)
P1 Ag1 N5 N6 -159.5(2)
N1 Ag1 N5 N6 -40.2(3)
C15 N5 N6 C21 0.1(5)
Ag1 N5 N6 C21 -173.8(3)
C15 N5 N6 B1 171.4(4)
Ag1 N5 N6 B1 -2.5(5)
N2 N1 C1 C2 0.1(7)
Ag1 N1 C1 C2 178.4(4)
N1 C1 C2 C7 -0.4(7)
N1 C1 C2 C3 -178.4(7)
C1 C2 C3 C4 178.1(8)
C7 C2 C3 C4 0.4(10)
C2 C3 C4 C5 1.8(14)
C3 C4 C5 C6 -2.3(15)
C4 C5 C6 C7 0.5(12)
N1 N2 C7 C6 -179.3(6)
B1 N2 C7 C6 3.8(9)
N1 N2 C7 C2 -0.6(6)
B1 N2 C7 C2 -177.5(5)
C5 C6 C7 N2 -179.8(6)
C5 C6 C7 C2 1.7(9)
C1 C2 C7 N2 0.6(6)
C3 C2 C7 N2 179.0(5)
C1 C2 C7 C6 179.4(5)
C3 C2 C7 C6 -2.2(9)
N4 N3 C8 C9 1.1(6)
Ag1 N3 C8 C9 -168.2(3)
N3 C8 C9 C14 -0.2(6)
N3 C8 C9 C10 179.2(6)
C14 C9 C10 C11 0.8(8)
C8 C9 C10 C11 -178.6(6)
C9 C10 C11 C12 -0.1(9)
C10 C11 C12 C13 -0.7(10)
C11 C12 C13 C14 0.8(9)
N3 N4 C14 C9 1.5(5)
B1 N4 C14 C9 174.7(5)
N3 N4 C14 C13 -178.2(5)
B1 N4 C14 C13 -5.0(8)
C8 C9 C14 N4 -0.8(5)
C10 C9 C14 N4 179.7(4)
C8 C9 C14 C13 178.9(4)
C10 C9 C14 C13 -0.6(7)
C12 C13 C14 N4 179.4(5)
C12 C13 C14 C9 -0.2(7)
N6 N5 C15 C16 -0.2(6)
Ag1 N5 C15 C16 171.9(3)
N5 C15 C16 C21 0.2(6)
N5 C15 C16 C17 -177.2(6)
C21 C16 C17 C18 1.1(8)
C15 C16 C17 C18 178.1(6)
C16 C17 C18 C19 0.7(10)
C17 C18 C19 C20 -1.5(11)
C18 C19 C20 C21 0.5(9)
N5 N6 C21 C20 179.9(5)
B1 N6 C21 C20 9.3(8)
N5 N6 C21 C16 0.1(5)
B1 N6 C21 C16 -170.5(5)
C19 C20 C21 N6 -178.5(5)
C19 C20 C21 C16 1.3(8)
C15 C16 C21 N6 -0.1(5)
C17 C16 C21 N6 177.7(4)
C15 C16 C21 C20 180.0(5)
C17 C16 C21 C20 -2.1(7)
C34 P1 C22 C27 23.4(5)
C28 P1 C22 C27 -86.5(4)
Ag1 P1 C22 C27 156.0(4)
C34 P1 C22 C23 -157.7(4)
C28 P1 C22 C23 92.4(4)
Ag1 P1 C22 C23 -25.1(4)
C27 C22 C23 C24 2.3(8)
P1 C22 C23 C24 -176.7(5)
C22 C23 C24 C25 -0.7(10)
C23 C24 C25 C26 -1.7(10)
C24 C25 C26 C27 2.5(9)
C23 C22 C27 C26 -1.5(7)
P1 C22 C27 C26 177.4(4)
C25 C26 C27 C22 -0.9(8)
C22 P1 C28 C29 -14.0(5)
C34 P1 C28 C29 -126.8(4)
Ag1 P1 C28 C29 108.8(4)
C22 P1 C28 C33 171.2(4)
C34 P1 C28 C33 58.4(4)
Ag1 P1 C28 C33 -65.9(4)
C33 C28 C29 C30 2.1(8)
P1 C28 C29 C30 -172.7(5)
C28 C29 C30 C31 -2.5(10)
C29 C30 C31 C32 1.4(10)
C30 C31 C32 C33 0.1(9)
C29 C28 C33 C32 -0.7(7)
P1 C28 C33 C32 174.4(4)
C31 C32 C33 C28 -0.4(8)
C22 P1 C34 C39 -71.4(5)
C28 P1 C34 C39 38.3(5)
Ag1 P1 C34 C39 156.6(4)
C22 P1 C34 C35 111.5(4)
C28 P1 C34 C35 -138.7(4)
Ag1 P1 C34 C35 -20.5(4)
C39 C34 C35 C36 0.1(8)
P1 C34 C35 C36 177.3(4)
C34 C35 C36 C37 -0.3(9)
C35 C36 C37 C38 0.2(10)
C36 C37 C38 C39 0.1(10)
C37 C38 C39 C34 -0.3(9)
C35 C34 C39 C38 0.2(8)
P1 C34 C39 C38 -176.9(4)
N3 N4 B1 N2 -59.2(6)
C14 N4 B1 N2 128.3(5)
N3 N4 B1 N6 66.0(5)
C14 N4 B1 N6 -106.5(5)
N1 N2 B1 N4 62.3(6)
C7 N2 B1 N4 -121.2(5)
N1 N2 B1 N6 -61.5(6)
C7 N2 B1 N6 115.1(5)
N5 N6 B1 N4 -61.8(5)
C21 N6 B1 N4 107.6(5)
N5 N6 B1 N2 64.5(6)
C21 N6 B1 N2 -126.1(5)
